data_1558088
loop_
_publ_author_name
'Wang, Yunzhong'
'Tang, Saixing'
'Wen, Yating'
'Zheng, Shuyuan'
'Yang, Bing'
'Yuan, Wang Zhang'

_publ_section_title
;
 Nonconventional luminophores with unprecedented efficiencies and
 color-tunable afterglows
;
_journal_issue 8
_journal_name_full 'Materials Horizons'
_journal_page_first 2105
_journal_page_last 2112
_journal_paper_doi 10.1039/D0MH00688B
_journal_volume 7
_journal_year 2020
_chemical_formula_moiety 'C3 H4 N2 O2'
_chemical_formula_sum 'C3 H4 N2 O2'
_chemical_formula_weight 100.08
_space_group_crystal_system monoclinic
_space_group_IT_number 15
_space_group_name_Hall '-C 2yc'
_space_group_name_H-M_alt 'C 1 2/c 1'
_atom_sites_solution_hydrogens mixed
_audit_creation_method SHELXL-2018/3
_audit_update_record
;
2020-01-31 deposited with the CCDC.	2020-05-19 downloaded from the CCDC.
;
_cell_angle_alpha 90
_cell_angle_beta 105.194(7)
_cell_angle_gamma 90
_cell_formula_units_Z 8
_cell_length_a 9.3446(15)
_cell_length_b 12.244(2)
_cell_length_c 7.3458(13)
_cell_measurement_reflns_used 5020
_cell_measurement_temperature 293(2)
_cell_measurement_theta_max 68.36
_cell_measurement_theta_min 6.09
_cell_volume 811.1(2)
_computing_structure_refinement 'SHELXL-2018/3 (Sheldrick, 2018)'
_computing_structure_solution 'SHELXT 2014/5 (Sheldrick, 2014)'
_diffrn_ambient_temperature 293(2)
_diffrn_measured_fraction_theta_full 0.988
_diffrn_measured_fraction_theta_max 0.984
_diffrn_measurement_device_type 'Bruker APEX-II CCD'
_diffrn_measurement_method '\f and \w scans'
_diffrn_radiation_type CuK\a
_diffrn_radiation_wavelength 1.54178
_diffrn_reflns_av_R_equivalents 0.0456
_diffrn_reflns_av_unetI/netI 0.0339
_diffrn_reflns_Laue_measured_fraction_full 0.988
_diffrn_reflns_Laue_measured_fraction_max 0.984
_diffrn_reflns_limit_h_max 11
_diffrn_reflns_limit_h_min -11
_diffrn_reflns_limit_k_max 13
_diffrn_reflns_limit_k_min -14
_diffrn_reflns_limit_l_max 8
_diffrn_reflns_limit_l_min -8
_diffrn_reflns_number 4803
_diffrn_reflns_point_group_measured_fraction_full 0.988
_diffrn_reflns_point_group_measured_fraction_max 0.984
_diffrn_reflns_theta_full 67.679
_diffrn_reflns_theta_max 68.367
_diffrn_reflns_theta_min 6.094
_exptl_absorpt_coefficient_mu 1.210
_exptl_crystal_colour colorless
_exptl_crystal_density_diffrn 1.639
_exptl_crystal_description block
_exptl_crystal_F_000 416
_exptl_crystal_size_max 0.240
_exptl_crystal_size_mid 0.220
_exptl_crystal_size_min 0.200
_exptl_transmission_factor_max 0.7531
_exptl_transmission_factor_min 0.6003
_refine_diff_density_max 0.240
_refine_diff_density_min -0.260
_refine_diff_density_rms 0.053
_refine_ls_extinction_method none
_refine_ls_goodness_of_fit_ref 1.088
_refine_ls_hydrogen_treatment constr
_refine_ls_matrix_type full
_refine_ls_number_parameters 64
_refine_ls_number_reflns 737
_refine_ls_number_restraints 0
_refine_ls_restrained_S_all 1.088
_refine_ls_R_factor_all 0.0561
_refine_ls_R_factor_gt 0.0546
_refine_ls_shift/su_max 0.000
_refine_ls_shift/su_mean 0.000
_refine_ls_structure_factor_coef Fsqd
_refine_ls_weighting_details 'w=1/[\s^2^(Fo^2^)+(0.0845P)^2^+1.3640P] where P=(Fo^2^+2Fc^2^)/3'
_refine_ls_weighting_scheme calc
_refine_ls_wR_factor_gt 0.1652
_refine_ls_wR_factor_ref 0.1665
_reflns_Friedel_coverage 0.000
_reflns_number_gt 701
_reflns_number_total 737
_reflns_threshold_expression 'I > 2\s(I)'
_cod_data_source_file d0mh00688b3.cif
_cod_data_source_block aa_a
_cod_depositor_comments
;Adding full bibliography for 1558087--1558090.cif.

 Adding full bibliography for 1558087--1558090.cif.
;
_cod_original_sg_symbol_H-M 'C 2/c'
_cod_database_code 1558088
_shelx_shelxl_version_number 2018/3
_shelx_space_group_comment
;
The symmetry employed for this shelxl refinement is uniquely defined
by the following loop, which should always be used as a source of
symmetry information in preference to the above space-group names.
They are only intended as comments.
;
_shelx_estimated_absorpt_t_min 0.760
_shelx_estimated_absorpt_t_max 0.794

loop_
_space_group_symop_operation_xyz
'x, y, z'
'-x, y, -z+1/2'
'x+1/2, y+1/2, z'
'-x+1/2, y+1/2, -z+1/2'
'-x, -y, -z'
'x, -y, z-1/2'
'-x+1/2, -y+1/2, -z'
'x+1/2, -y+1/2, z-1/2'

loop_
_atom_site_label
_atom_site_type_symbol
_atom_site_fract_x
_atom_site_fract_y
_atom_site_fract_z
_atom_site_U_iso_or_equiv
_atom_site_adp_type
_atom_site_occupancy
_atom_site_site_symmetry_order
_atom_site_calc_flag
_atom_site_refinement_flags_posn
_atom_site_refinement_flags_adp
_atom_site_refinement_flags_occupancy
_atom_site_disorder_assembly
_atom_site_disorder_group
O1 O -2.8520(2) -0.41781(16) -1.8859(3) 0.0555(7) Uani 1 1 d . . . . .
O2 O -2.5250(2) -0.65402(16) -1.5149(3) 0.0557(7) Uani 1 1 d . . . . .
N1 N -2.6639(2) -0.51558(17) -1.6862(3) 0.0419(6) Uani 1 1 d . . . . .
H1 H -2.606390 -0.461782 -1.641236 0.050 Uiso 1 1 d R U . . .
N2 N -2.8513(2) -0.6073(2) -1.8671(4) 0.0528(7) Uani 1 1 d . . . . .
H2A H -2.931117 -0.622325 -1.952768 0.063 Uiso 1 1 d R U . . .
C1 C -2.7548(3) -0.6879(2) -1.7514(4) 0.0459(7) Uani 1 1 d . . . . .
H1A H -2.717613 -0.739135 -1.828857 0.055 Uiso 1 1 calc R U . . .
H1B H -2.806267 -0.727976 -1.673859 0.055 Uiso 1 1 calc R U . . .
C2 C -2.7979(3) -0.5047(2) -1.8210(4) 0.0410(7) Uani 1 1 d . . . . .
C3 C -2.6332(3) -0.6215(2) -1.6341(4) 0.0416(7) Uani 1 1 d . . . . .

loop_
_atom_site_aniso_label
_atom_site_aniso_U_11
_atom_site_aniso_U_22
_atom_site_aniso_U_33
_atom_site_aniso_U_23
_atom_site_aniso_U_13
_atom_site_aniso_U_12
O1 0.0489(12) 0.0374(11) 0.0659(14) 0.0041(9) -0.0105(10) 0.0036(8)
O2 0.0507(12) 0.0385(11) 0.0609(13) 0.0034(8) -0.0158(10) 0.0003(8)
N1 0.0367(12) 0.0314(11) 0.0485(13) 0.0005(9) -0.0049(9) -0.0037(8)
N2 0.0413(13) 0.0477(14) 0.0562(14) -0.0028(10) -0.0108(11) -0.0042(10)
C1 0.0563(16) 0.0313(14) 0.0438(14) -0.0004(9) 0.0021(12) -0.0041(11)
C2 0.0352(13) 0.0361(13) 0.0460(14) 0.0005(10) 0.0008(11) -0.0023(10)
C3 0.0400(14) 0.0352(13) 0.0426(14) 0.0003(10) -0.0017(11) -0.0028(10)

loop_
_atom_type_symbol
_atom_type_description
_atom_type_scat_dispersion_real
_atom_type_scat_dispersion_imag
_atom_type_scat_source
C C 0.0181 0.0091 'International Tables Vol C Tables 4.2.6.8 and 6.1.1.4'
H H 0.0000 0.0000 'International Tables Vol C Tables 4.2.6.8 and 6.1.1.4'
N N 0.0311 0.0180 'International Tables Vol C Tables 4.2.6.8 and 6.1.1.4'
O O 0.0492 0.0322 'International Tables Vol C Tables 4.2.6.8 and 6.1.1.4'

loop_
_geom_angle_atom_site_label_1
_geom_angle_atom_site_label_2
_geom_angle_atom_site_label_3
_geom_angle
_geom_angle_site_symmetry_1
_geom_angle_site_symmetry_3
_geom_angle_publ_flag
C3 N1 C2 112.1(2) . . ?
C3 N1 H1 123.9 . . ?
C2 N1 H1 123.9 . . ?
C2 N2 C1 110.5(2) . . ?
C2 N2 H2A 124.8 . . ?
C1 N2 H2A 124.7 . . ?
N2 C1 C3 103.4(2) . . ?
N2 C1 H1A 111.1 . . ?
C3 C1 H1A 111.1 . . ?
N2 C1 H1B 111.1 . . ?
C3 C1 H1B 111.1 . . ?
H1A C1 H1B 109.0 . . ?
O1 C2 N2 128.3(2) . . ?
O1 C2 N1 124.6(2) . . ?
N2 C2 N1 107.1(2) . . ?
O2 C3 N1 126.0(2) . . ?
O2 C3 C1 127.3(2) . . ?
N1 C3 C1 106.7(2) . . ?

loop_
_geom_bond_atom_site_label_1
_geom_bond_atom_site_label_2
_geom_bond_distance
_geom_bond_site_symmetry_2
_geom_bond_publ_flag
O1 C2 1.220(3) . ?
O2 C3 1.218(3) . ?
N1 C3 1.362(3) . ?
N1 C2 1.384(3) . ?
N1 H1 0.8595 . ?
N2 C2 1.361(3) . ?
N2 C1 1.452(4) . ?
N2 H2A 0.8603 . ?
C1 C3 1.477(4) . ?
C1 H1A 0.9700 . ?
C1 H1B 0.9700 . ?

loop_
_geom_torsion_atom_site_label_1
_geom_torsion_atom_site_label_2
_geom_torsion_atom_site_label_3
_geom_torsion_atom_site_label_4
_geom_torsion
_geom_torsion_site_symmetry_1
_geom_torsion_site_symmetry_2
_geom_torsion_site_symmetry_3
_geom_torsion_site_symmetry_4
_geom_torsion_publ_flag
C2 N2 C1 C3 -1.9(3) . . . . ?
C1 N2 C2 O1 -178.2(3) . . . . ?
C1 N2 C2 N1 3.6(3) . . . . ?
C3 N1 C2 O1 177.6(3) . . . . ?
C3 N1 C2 N2 -4.1(3) . . . . ?
C2 N1 C3 O2 -178.0(3) . . . . ?
C2 N1 C3 C1 2.8(3) . . . . ?
N2 C1 C3 O2 -179.7(3) . . . . ?
N2 C1 C3 N1 -0.5(3) . . . . ?
